data_7237132
loop_
_publ_author_name
'Szimhardt, Norbert'
'Wurzenberger, Maximilian H. H.'
'Klap\"otke, Thomas M.'
'Lechner, Jasmin T.'
'Reichherzer, Hannes'
'Unger, Cornelia C.'
'Stierstorfer, J\"org'

_publ_section_title
;
 Highly functional energetic complexes: stability tuning through
 coordination diversity of isomeric propyl-linked ditetrazoles
;
_journal_issue 15
_journal_name_full 'Journal of Materials Chemistry A'
_journal_page_first 6565
_journal_paper_doi 10.1039/C8TA01412D
_journal_volume 6
_journal_year 2018
_chemical_formula_moiety ' C5 H8 N8'
_chemical_formula_sum 'C5 H8 N8'
_chemical_formula_weight 180.19
_chemical_name_common 1,3-di(tetrazol-2-yl)propane
_chemical_name_systematic
;
1,3-di(tetrazol-2-yl)propane
;
_space_group_IT_number 14
_space_group_name_Hall '-P 2ybc'
_space_group_name_H-M_alt 'P 1 21/c 1'
_symmetry_cell_setting monoclinic
_symmetry_Int_Tables_number 14
_symmetry_space_group_name_Hall '-P 2ybc'
_symmetry_space_group_name_H-M 'P 1 21/c 1'
_atom_sites_solution_hydrogens geom
_audit_creation_date 2018-01-13
_audit_creation_method SHELXL-2013
_audit_update_record
;
2018-01-15 deposited with the CCDC.
2018-03-08 downloaded from the CCDC.
;
_cell_angle_alpha 90
_cell_angle_beta 105.362(5)
_cell_angle_gamma 90
_cell_formula_units_Z 4
_cell_length_a 11.6710(6)
_cell_length_b 4.7586(2)
_cell_length_c 15.1639(7)
_cell_measurement_reflns_used 2227
_cell_measurement_temperature 143(2)
_cell_measurement_theta_max 31.5240
_cell_measurement_theta_min 4.9940
_cell_volume 812.08(7)
_computing_cell_refinement 'CrysAlisPro 1.171.38.46 (Rigaku OD, 2015)'
_computing_data_collection 'CrysAlisPro 1.171.38.46 (Rigaku OD, 2015)'
_computing_data_reduction 'CrysAlisPro 1.171.38.46 (Rigaku OD, 2015)'
_computing_structure_refinement 'SHELXL-2013 (Sheldrick, 2013)'
_diffrn_ambient_temperature 143(2)
_diffrn_detector 'CCD plate'
_diffrn_detector_area_resol_mean 15.9809
_diffrn_detector_type Sapphire3
_diffrn_measured_fraction_theta_full 0.996
_diffrn_measured_fraction_theta_max 0.996
_diffrn_measurement_details
;
List of Runs (angles in degrees, time in seconds):

  # Type    Start    End  Width  t~exp~   \w     \q     \k     \f   Frames
#--------------------------------------------------------------------------
  1  \w    -24.00  75.00   1.00   12.00    --   29.79 -99.00   0.00   99
  2  \w      4.00  69.00   1.00   12.00    --   29.79 -99.00 -90.00   65
  3  \w    -28.00 105.00   1.00   12.00    --   29.79   0.00 -30.00  133
  4  \w     62.00  88.00   1.00   12.00    --   29.79 179.00 150.00   26
  5  \w   -101.00 -24.00   1.00   12.00    --  -28.70 -77.00-180.00   77
  6  \w   -110.00 -56.00   1.00   12.00    --  -28.70 179.00  30.00   54
;
_diffrn_measurement_device 'four-circle diffractometer'
_diffrn_measurement_device_type 'Xcalibur, Sapphire3'
_diffrn_measurement_method '\w scans'
_diffrn_orient_matrix_UB_11 0.0296348000
_diffrn_orient_matrix_UB_12 -0.0941715000
_diffrn_orient_matrix_UB_13 0.0348635000
_diffrn_orient_matrix_UB_21 0.0556343000
_diffrn_orient_matrix_UB_22 0.0467549000
_diffrn_orient_matrix_UB_23 -0.0050401000
_diffrn_orient_matrix_UB_31 0.0017835000
_diffrn_orient_matrix_UB_32 0.1055241000
_diffrn_orient_matrix_UB_33 0.0333683000
_diffrn_radiation_monochromator graphite
_diffrn_radiation_probe x-ray
_diffrn_radiation_type MoK\a
_diffrn_radiation_wavelength 0.71073
_diffrn_reflns_av_R_equivalents 0.0221
_diffrn_reflns_av_sigmaI/netI 0.0398
_diffrn_reflns_av_unetI/netI 0.0208
_diffrn_reflns_Laue_measured_fraction_full 0.996
_diffrn_reflns_Laue_measured_fraction_max 0.996
_diffrn_reflns_limit_h_max 14
_diffrn_reflns_limit_h_min -13
_diffrn_reflns_limit_k_max 5
_diffrn_reflns_limit_k_min -5
_diffrn_reflns_limit_l_max 18
_diffrn_reflns_limit_l_min -17
_diffrn_reflns_number 5707
_diffrn_reflns_point_group_measured_fraction_full 0.996
_diffrn_reflns_point_group_measured_fraction_max 0.996
_diffrn_reflns_theta_full 25.242
_diffrn_reflns_theta_max 25.990
_diffrn_reflns_theta_min 4.504
_diffrn_source 'fine-focus sealed X-ray tube'
_exptl_absorpt_coefficient_mu 0.108
_exptl_absorpt_correction_T_max 1.00000
_exptl_absorpt_correction_T_min 0.98869
_exptl_absorpt_correction_type multi-scan
_exptl_absorpt_process_details
;
CrysAlisPro 1.171.38.46 (Rigaku Oxford Diffraction, 2015)
Empirical absorption correction using spherical harmonics,
 implemented in SCALE3 ABSPACK scaling algorithm.
;
_exptl_crystal_colour 'clear colourless'
_exptl_crystal_density_diffrn 1.474
_exptl_crystal_description block
_exptl_crystal_F_000 376
_exptl_crystal_size_max 0.470
_exptl_crystal_size_mid 0.330
_exptl_crystal_size_min 0.110
_refine_diff_density_max 0.147
_refine_diff_density_min -0.220
_refine_diff_density_rms 0.041
_refine_ls_extinction_method none
_refine_ls_goodness_of_fit_ref 1.041
_refine_ls_hydrogen_treatment constr
_refine_ls_matrix_type full
_refine_ls_number_parameters 118
_refine_ls_number_reflns 1588
_refine_ls_number_restraints 0
_refine_ls_restrained_S_all 1.041
_refine_ls_R_factor_all 0.0382
_refine_ls_R_factor_gt 0.0319
_refine_ls_shift/su_max 0.000
_refine_ls_shift/su_mean 0.000
_refine_ls_structure_factor_coef Fsqd
_refine_ls_weighting_details 'w=1/[\s^2^(Fo^2^)+(0.0354P)^2^+0.1888P] where P=(Fo^2^+2Fc^2^)/3'
_refine_ls_weighting_scheme calc
_refine_ls_wR_factor_gt 0.0767
_refine_ls_wR_factor_ref 0.0805
_reflns_Friedel_coverage 0.000
_reflns_number_gt 1370
_reflns_number_total 1588
_reflns_threshold_expression 'I > 2\s(I)'
_cod_data_source_file c8ta01412d2.cif
_cod_data_source_block nx005
_cod_database_code 7237132
_shelx_space_group_comment
;
The symmetry employed for this shelxl refinement is uniquely defined
by the following loop, which should always be used as a source of
symmetry information in preference to the above space-group names.
They are only intended as comments.
;
_shelx_estimated_absorpt_t_min 0.951
_shelx_estimated_absorpt_t_max 0.988
_shelxl_version_number 2013-4

loop_
_space_group_symop_operation_xyz
'x, y, z'
'-x, y+1/2, -z+1/2'
'-x, -y, -z'
'x, -y-1/2, z-1/2'

loop_
_atom_site_label
_atom_site_type_symbol
_atom_site_fract_x
_atom_site_fract_y
_atom_site_fract_z
_atom_site_U_iso_or_equiv
_atom_site_adp_type
_atom_site_occupancy
_atom_site_site_symmetry_order
_atom_site_calc_flag
_atom_site_refinement_flags_posn
_atom_site_refinement_flags_adp
N1 N 0.30472(9) 0.4878(2) 0.58659(7) 0.0276(3) Uani 1 1 d . .
N2 N 0.36312(8) 0.6741(2) 0.55012(6) 0.0233(2) Uani 1 1 d . .
N3 N 0.47844(9) 0.6806(2) 0.58938(7) 0.0335(3) Uani 1 1 d . .
N4 N 0.49807(9) 0.4900(2) 0.65527(7) 0.0343(3) Uani 1 1 d . .
N5 N 0.18026(9) 0.5072(2) 0.18830(7) 0.0290(3) Uani 1 1 d . .
N6 N 0.14424(8) 0.7329(2) 0.22481(6) 0.0238(2) Uani 1 1 d . .
N7 N 0.03857(9) 0.8242(2) 0.17942(7) 0.0298(3) Uani 1 1 d . .
N8 N 0.00177(9) 0.6529(2) 0.10887(7) 0.0322(3) Uani 1 1 d . .
C1 C 0.39201(10) 0.3774(3) 0.65182(8) 0.0266(3) Uani 1 1 d . .
H1 H 0.3804 0.2333 0.6919 0.032 Uiso 1 1 calc R U
C2 C 0.30754(11) 0.8526(2) 0.47229(8) 0.0259(3) Uani 1 1 d . .
H2A H 0.3696 0.9658 0.4552 0.031 Uiso 1 1 calc R U
H2B H 0.2518 0.9838 0.4902 0.031 Uiso 1 1 calc R U
C3 C 0.24042(10) 0.6821(2) 0.38994(7) 0.0233(3) Uani 1 1 d . .
H3A H 0.2885 0.5184 0.3811 0.028 Uiso 1 1 calc R U
H3B H 0.1647 0.6123 0.3995 0.028 Uiso 1 1 calc R U
C4 C 0.21599(11) 0.8718(2) 0.30668(8) 0.0261(3) Uani 1 1 d . .
H4A H 0.1741 1.0425 0.3187 0.031 Uiso 1 1 calc R U
H4B H 0.2925 0.9312 0.2959 0.031 Uiso 1 1 calc R U
C5 C 0.08922(11) 0.4643(3) 0.11621(8) 0.0289(3) Uani 1 1 d . .
H5 H 0.0861 0.3152 0.0740 0.035 Uiso 1 1 calc R U

loop_
_atom_site_aniso_label
_atom_site_aniso_U_11
_atom_site_aniso_U_22
_atom_site_aniso_U_33
_atom_site_aniso_U_23
_atom_site_aniso_U_13
_atom_site_aniso_U_12
N1 0.0262(6) 0.0302(6) 0.0262(5) 0.0010(4) 0.0064(4) -0.0054(4)
N2 0.0219(5) 0.0267(5) 0.0206(5) -0.0035(4) 0.0044(4) -0.0058(4)
N3 0.0229(6) 0.0454(7) 0.0293(6) 0.0012(5) 0.0020(4) -0.0079(5)
N4 0.0272(6) 0.0457(7) 0.0272(6) 0.0027(5) 0.0021(4) -0.0020(5)
N5 0.0302(6) 0.0293(6) 0.0262(5) -0.0017(4) 0.0051(4) 0.0051(4)
N6 0.0236(5) 0.0253(5) 0.0215(5) 0.0028(4) 0.0043(4) 0.0028(4)
N7 0.0263(6) 0.0342(6) 0.0261(5) 0.0028(4) 0.0020(4) 0.0058(4)
N8 0.0301(6) 0.0389(6) 0.0247(5) 0.0016(5) 0.0021(4) 0.0023(5)
C1 0.0284(7) 0.0301(6) 0.0208(6) -0.0018(5) 0.0055(5) -0.0016(5)
C2 0.0284(7) 0.0244(6) 0.0241(6) -0.0005(5) 0.0054(5) -0.0041(5)
C3 0.0225(6) 0.0239(6) 0.0225(6) -0.0003(5) 0.0043(4) -0.0017(5)
C4 0.0278(7) 0.0257(6) 0.0235(6) -0.0006(5) 0.0045(5) -0.0029(5)
C5 0.0326(7) 0.0308(6) 0.0222(6) 0.0007(5) 0.0051(5) 0.0007(5)

loop_
_atom_type_symbol
_atom_type_description
_atom_type_scat_dispersion_real
_atom_type_scat_dispersion_imag
_atom_type_scat_source
C C 0.0033 0.0016 'International Tables Vol C Tables 4.2.6.8 and 6.1.1.4'
N N 0.0061 0.0033 'International Tables Vol C Tables 4.2.6.8 and 6.1.1.4'
H H 0.0000 0.0000 'International Tables Vol C Tables 4.2.6.8 and 6.1.1.4'

loop_
_geom_angle_atom_site_label_1
_geom_angle_atom_site_label_2
_geom_angle_atom_site_label_3
_geom_angle
N2 N1 C1 101.41(10)
N3 N2 N1 113.79(9)
N3 N2 C2 122.18(9)
N1 N2 C2 124.01(9)
N2 N3 N4 106.02(9)
N3 N4 C1 105.77(10)
C5 N5 N6 101.30(10)
N7 N6 N5 113.92(9)
N7 N6 C4 122.84(10)
N5 N6 C4 123.22(9)
N6 N7 N8 106.13(9)
N7 N8 C5 105.57(10)
N1 C1 N4 113.01(11)
N1 C1 H1 123.5
N4 C1 H1 123.5
N2 C2 C3 112.05(9)
N2 C2 H2A 109.2
C3 C2 H2A 109.2
N2 C2 H2B 109.2
C3 C2 H2B 109.2
H2A C2 H2B 107.9
C4 C3 C2 107.97(9)
C4 C3 H3A 110.1
C2 C3 H3A 110.1
C4 C3 H3B 110.1
C2 C3 H3B 110.1
H3A C3 H3B 108.4
N6 C4 C3 112.20(9)
N6 C4 H4A 109.2
C3 C4 H4A 109.2
N6 C4 H4B 109.2
C3 C4 H4B 109.2
H4A C4 H4B 107.9
N5 C5 N8 113.08(11)
N5 C5 H5 123.5
N8 C5 H5 123.5

loop_
_geom_bond_atom_site_label_1
_geom_bond_atom_site_label_2
_geom_bond_distance
N1 N2 1.3250(13)
N1 C1 1.3260(15)
N2 N3 1.3200(14)
N2 C2 1.4594(14)
N3 N4 1.3239(15)
N4 C1 1.3371(16)
N5 C5 1.3230(15)
N5 N6 1.3267(13)
N6 N7 1.3167(13)
N6 C4 1.4590(14)
N7 N8 1.3227(14)
N8 C5 1.3416(16)
C1 H1 0.9500
C2 C3 1.5208(15)
C2 H2A 0.9900
C2 H2B 0.9900
C3 C4 1.5162(15)
C3 H3A 0.9900
C3 H3B 0.9900
C4 H4A 0.9900
C4 H4B 0.9900
C5 H5 0.9500

loop_
_geom_torsion_atom_site_label_1
_geom_torsion_atom_site_label_2
_geom_torsion_atom_site_label_3
_geom_torsion_atom_site_label_4
_geom_torsion
C1 N1 N2 N3 -0.01(13)
C1 N1 N2 C2 178.50(10)
N1 N2 N3 N4 -0.07(13)
C2 N2 N3 N4 -178.61(10)
N2 N3 N4 C1 0.12(13)
C5 N5 N6 N7 0.24(13)
C5 N5 N6 C4 -178.48(10)
N5 N6 N7 N8 -0.23(13)
C4 N6 N7 N8 178.49(10)
N6 N7 N8 C5 0.11(13)
N2 N1 C1 N4 0.09(13)
N3 N4 C1 N1 -0.14(14)
N3 N2 C2 C3 122.80(11)
N1 N2 C2 C3 -55.59(14)
N2 C2 C3 C4 -164.43(10)
N7 N6 C4 C3 118.42(12)
N5 N6 C4 C3 -62.97(14)
C2 C3 C4 N6 -175.93(9)
N6 N5 C5 N8 -0.16(14)
N7 N8 C5 N5 0.04(14)
